data_7217237
loop_
_publ_author_name
'Hemamalini, Arasappan'
'Mohan das, Thangamuthu'

_publ_section_title
;
 Studies on the synthesis of sugar triazole based ligand for protein and
 DNA binding
;
_journal_name_full 'RSC Advances'
_journal_paper_doi 10.1039/C4RA04084H
_journal_year 2014
_chemical_formula_sum 'C11 H8 O3'
_chemical_formula_weight 216.19
_chemical_name_systematic
;
?
;
_space_group_IT_number 14
_symmetry_cell_setting monoclinic
_symmetry_space_group_name_Hall '-P 2yn'
_symmetry_space_group_name_H-M 'P 1 21/n 1'
_atom_sites_solution_hydrogens geom
_atom_sites_solution_primary direct
_atom_sites_solution_secondary difmap
_audit_creation_method SHELXL-97
_cell_angle_alpha 90.00
_cell_angle_beta 91.727(4)
_cell_angle_gamma 90.00
_cell_formula_units_Z 4
_cell_length_a 4.5734(4)
_cell_length_b 17.8195(13)
_cell_length_c 13.2690(11)
_cell_measurement_reflns_used 3855
_cell_measurement_temperature 293(2)
_cell_measurement_theta_max 29.8
_cell_measurement_theta_min 2.75
_cell_volume 1080.88(15)
_computing_cell_refinement 'APEX2/SAINT (Bruker, 2004)'
_computing_data_collection 'APEX2 (Bruker, 2004)'
_computing_data_reduction 'SAINT/XPREP (Bruker, 2004)'
_computing_molecular_graphics 'ORTEP3 (Farrugia, 1997) and Mercury (Bruno et al., 2002)'
_computing_publication_material 'PLATON (Spek, 2003)'
_computing_structure_refinement 'SHELXL-97 (Sheldrick, 2008)'
_computing_structure_solution 'SIR92 (Altomare et al., 1993)'
_diffrn_ambient_temperature 293(2)
_diffrn_measured_fraction_theta_full 0.997
_diffrn_measured_fraction_theta_max 0.997
_diffrn_measurement_device_type 'bruker axs kappa apex2 CCD Diffractometer'
_diffrn_measurement_method '\w and \f scan'
_diffrn_radiation_monochromator graphite
_diffrn_radiation_source 'fine-focus sealed tube'
_diffrn_radiation_type MoK\a
_diffrn_radiation_wavelength 0.71073
_diffrn_reflns_av_R_equivalents 0.0262
_diffrn_reflns_av_sigmaI/netI 0.0240
_diffrn_reflns_limit_h_max 6
_diffrn_reflns_limit_h_min -6
_diffrn_reflns_limit_k_max 26
_diffrn_reflns_limit_k_min -26
_diffrn_reflns_limit_l_max 18
_diffrn_reflns_limit_l_min -19
_diffrn_reflns_number 15476
_diffrn_reflns_theta_full 31.81
_diffrn_reflns_theta_max 31.81
_diffrn_reflns_theta_min 2.29
_diffrn_standards_decay_% 0
_exptl_absorpt_coefficient_mu 0.099
_exptl_absorpt_correction_T_max 0.9804
_exptl_absorpt_correction_T_min 0.9108
_exptl_absorpt_correction_type multi-scan
_exptl_absorpt_process_details 'SADABS (Bruker 1999)'
_exptl_crystal_colour colourless
_exptl_crystal_density_diffrn 1.329
_exptl_crystal_density_method 'not measured'
_exptl_crystal_description block
_exptl_crystal_F_000 448
_exptl_crystal_size_max 0.30
_exptl_crystal_size_mid 0.25
_exptl_crystal_size_min 0.20
_refine_diff_density_max 0.250
_refine_diff_density_min -0.185
_refine_diff_density_rms 0.036
_refine_ls_extinction_method none
_refine_ls_goodness_of_fit_ref 0.900
_refine_ls_hydrogen_treatment mixed
_refine_ls_matrix_type full
_refine_ls_number_parameters 153
_refine_ls_number_reflns 3680
_refine_ls_number_restraints 0
_refine_ls_restrained_S_all 0.900
_refine_ls_R_factor_all 0.0770
_refine_ls_R_factor_gt 0.0452
_refine_ls_shift/su_max 0.000
_refine_ls_shift/su_mean 0.000
_refine_ls_structure_factor_coef Fsqd
_refine_ls_weighting_details 'calc w=1/[\s^2^(Fo^2^)+(0.1031P)^2^+0.1368P] where P=(Fo^2^+2Fc^2^)/3'
_refine_ls_weighting_scheme calc
_refine_ls_wR_factor_gt 0.1357
_refine_ls_wR_factor_ref 0.1673
_reflns_number_gt 2354
_reflns_number_total 3680
_reflns_threshold_expression >2sigma(I)
_cod_data_source_file c4ra04084h2.cif
_cod_data_source_block shelxl
_cod_original_sg_symbol_H-M P21/n
_cod_database_code 7217237

loop_
_symmetry_equiv_pos_as_xyz
'x, y, z'
'-x+1/2, y+1/2, -z+1/2'
'-x, -y, -z'
'x-1/2, -y-1/2, z-1/2'

loop_
_atom_site_label
_atom_site_type_symbol
_atom_site_fract_x
_atom_site_fract_y
_atom_site_fract_z
_atom_site_U_iso_or_equiv
_atom_site_adp_type
_atom_site_occupancy
_atom_site_symmetry_multiplicity
_atom_site_calc_flag
_atom_site_refinement_flags
C1 C 0.1292(2) 0.25010(6) 0.66318(8) 0.0378(2) Uani 1 1 d .
C2 C 0.2727(3) 0.31653(6) 0.63660(8) 0.0401(3) Uani 1 1 d .
C3 C 0.4722(3) 0.34857(7) 0.70245(9) 0.0427(3) Uani 1 1 d .
H3 H 0.5696 0.3922 0.6846 0.051 Uiso 1 1 calc R
C4 C 0.5292(3) 0.31565(7) 0.79655(9) 0.0414(3) Uani 1 1 d .
C5 C 0.3845(3) 0.25136(7) 0.82315(9) 0.0435(3) Uani 1 1 d .
H5 H 0.4212 0.2300 0.8862 0.052 Uiso 1 1 calc R
C6 C 0.1843(3) 0.21815(6) 0.75672(9) 0.0419(3) Uani 1 1 d .
H6 H 0.0874 0.1746 0.7750 0.050 Uiso 1 1 calc R
C7 C -0.1982(3) 0.15261(7) 0.60952(11) 0.0510(3) Uani 1 1 d .
H7A H -0.3514 0.1446 0.5585 0.061 Uiso 1 1 calc R
H7B H -0.2895 0.1549 0.6745 0.061 Uiso 1 1 calc R
C8 C 0.0025(3) 0.08939(7) 0.60897(10) 0.0484(3) Uani 1 1 d .
C9 C 0.1580(4) 0.03754(9) 0.60650(12) 0.0628(4) Uani 1 1 d .
C11 C 0.3518(4) 0.40742(8) 0.51136(11) 0.0613(4) Uani 1 1 d .
H11A H 0.5561 0.3948 0.5033 0.074 Uiso 1 1 calc R
H11B H 0.3406 0.4467 0.5617 0.074 Uiso 1 1 calc R
C12 C 0.2243(4) 0.43350(8) 0.41612(11) 0.0626(4) Uani 1 1 d .
C13 C 0.1315(5) 0.45850(10) 0.34048(14) 0.0828(6) Uani 1 1 d .
C14 C 0.7482(3) 0.34832(8) 0.86589(10) 0.0508(3) Uani 1 1 d .
H14 H 0.7805 0.3243 0.9275 0.061 Uiso 1 1 calc R
O1 O -0.05812(19) 0.22272(5) 0.59081(7) 0.0466(2) Uani 1 1 d .
O2 O 0.1968(2) 0.34364(5) 0.54282(7) 0.0555(3) Uani 1 1 d .
O3 O 0.8901(2) 0.40360(6) 0.85004(9) 0.0644(3) Uani 1 1 d .
H9 H 0.282(4) -0.0053(12) 0.6048(14) 0.081(6) Uiso 1 1 d .
H13 H 0.058(6) 0.4804(15) 0.280(2) 0.123(8) Uiso 1 1 d .

loop_
_atom_site_aniso_label
_atom_site_aniso_U_11
_atom_site_aniso_U_22
_atom_site_aniso_U_33
_atom_site_aniso_U_23
_atom_site_aniso_U_13
_atom_site_aniso_U_12
C1 0.0368(5) 0.0363(5) 0.0401(6) -0.0030(4) -0.0020(4) 0.0030(4)
C2 0.0452(6) 0.0377(6) 0.0370(5) 0.0027(4) -0.0035(4) 0.0006(5)
C3 0.0445(6) 0.0399(6) 0.0435(6) -0.0001(5) -0.0027(5) -0.0034(5)
C4 0.0399(6) 0.0446(6) 0.0394(6) -0.0046(5) -0.0026(4) 0.0040(5)
C5 0.0478(6) 0.0456(6) 0.0371(6) 0.0019(4) -0.0014(5) 0.0056(5)
C6 0.0458(6) 0.0370(6) 0.0430(6) 0.0027(4) 0.0016(5) 0.0006(5)
C7 0.0408(6) 0.0487(7) 0.0629(8) 0.0010(6) -0.0052(6) -0.0090(5)
C8 0.0541(7) 0.0418(6) 0.0487(7) -0.0040(5) -0.0074(5) -0.0109(5)
C9 0.0771(10) 0.0460(8) 0.0644(9) -0.0113(6) -0.0138(8) 0.0035(7)
C11 0.0796(10) 0.0521(8) 0.0513(8) 0.0123(6) -0.0105(7) -0.0180(7)
C12 0.0922(12) 0.0474(7) 0.0476(8) 0.0055(6) -0.0057(7) -0.0129(8)
C13 0.1330(18) 0.0621(10) 0.0519(9) 0.0076(7) -0.0201(10) -0.0039(11)
C14 0.0488(7) 0.0571(8) 0.0459(7) -0.0090(6) -0.0055(5) 0.0016(6)
O1 0.0501(5) 0.0402(4) 0.0487(5) 0.0017(3) -0.0116(4) -0.0052(4)
O2 0.0718(6) 0.0497(5) 0.0440(5) 0.0117(4) -0.0165(4) -0.0182(5)
O3 0.0604(6) 0.0611(6) 0.0711(7) -0.0147(5) -0.0077(5) -0.0107(5)

loop_
_atom_type_symbol
_atom_type_description
_atom_type_scat_dispersion_real
_atom_type_scat_dispersion_imag
_atom_type_scat_source
C C 0.0033 0.0016 'International Tables Vol C Tables 4.2.6.8 and 6.1.1.4'
H H 0.0000 0.0000 'International Tables Vol C Tables 4.2.6.8 and 6.1.1.4'
O O 0.0106 0.0060 'International Tables Vol C Tables 4.2.6.8 and 6.1.1.4'
N N 0.0061 0.0033 'International Tables Vol C Tables 4.2.6.8 and 6.1.1.4'

loop_
_geom_angle_atom_site_label_1
_geom_angle_atom_site_label_2
_geom_angle_atom_site_label_3
_geom_angle
O1 C1 C6 125.53(11)
O1 C1 C2 114.52(10)
C6 C1 C2 119.95(10)
C3 C2 O2 125.35(11)
C3 C2 C1 119.93(10)
O2 C2 C1 114.71(10)
C2 C3 C4 119.89(11)
C2 C3 H3 120.1
C4 C3 H3 120.1
C5 C4 C3 120.07(11)
C5 C4 C14 119.80(11)
C3 C4 C14 120.12(12)
C4 C5 C6 120.48(11)
C4 C5 H5 119.8
C6 C5 H5 119.8
C1 C6 C5 119.66(11)
C1 C6 H6 120.2
C5 C6 H6 120.2
O1 C7 C8 112.98(11)
O1 C7 H7A 109.0
C8 C7 H7A 109.0
O1 C7 H7B 109.0
C8 C7 H7B 109.0
H7A C7 H7B 107.8
C9 C8 C7 177.97(14)
C8 C9 H9 179.0(13)
O2 C11 C12 108.88(12)
O2 C11 H11A 109.9
C12 C11 H11A 109.9
O2 C11 H11B 109.9
C12 C11 H11B 109.9
H11A C11 H11B 108.3
C13 C12 C11 175.81(17)
C12 C13 H13 178.0(17)
O3 C14 C4 125.46(13)
O3 C14 H14 117.3
C4 C14 H14 117.3
C1 O1 C7 117.89(10)
C2 O2 C11 115.95(10)

loop_
_geom_bond_atom_site_label_1
_geom_bond_atom_site_label_2
_geom_bond_distance
C1 O1 1.3581(13)
C1 C6 1.3817(16)
C1 C2 1.4038(16)
C2 C3 1.3688(16)
C2 O2 1.3697(13)
C3 C4 1.3969(17)
C3 H3 0.9300
C4 C5 1.3746(18)
C4 C14 1.4603(17)
C5 C6 1.3845(17)
C5 H5 0.9300
C6 H6 0.9300
C7 O1 1.4290(15)
C7 C8 1.453(2)
C7 H7A 0.9700
C7 H7B 0.9700
C8 C9 1.167(2)
C9 H9 0.95(2)
C11 O2 1.4092(16)
C11 C12 1.452(2)
C11 H11A 0.9700
C11 H11B 0.9700
C12 C13 1.166(2)
C13 H13 0.94(3)
C14 O3 1.2016(17)
C14 H14 0.9300

loop_
_geom_torsion_atom_site_label_1
_geom_torsion_atom_site_label_2
_geom_torsion_atom_site_label_3
_geom_torsion_atom_site_label_4
_geom_torsion
O1 C1 C2 C3 -178.45(11)
C6 C1 C2 C3 1.55(18)
O1 C1 C2 O2 1.11(15)
C6 C1 C2 O2 -178.89(10)
O2 C2 C3 C4 179.55(11)
C1 C2 C3 C4 -0.94(19)
C2 C3 C4 C5 -0.25(19)
C2 C3 C4 C14 178.16(11)
C3 C4 C5 C6 0.85(18)
C14 C4 C5 C6 -177.57(11)
O1 C1 C6 C5 179.04(10)
C2 C1 C6 C5 -0.96(18)
C4 C5 C6 C1 -0.24(18)
O1 C7 C8 C9 -129(5)
O2 C11 C12 C13 166(3)
C5 C4 C14 O3 179.02(13)
C3 C4 C14 O3 0.6(2)
C6 C1 O1 C7 -4.04(17)
C2 C1 O1 C7 175.96(11)
C8 C7 O1 C1 -69.46(15)
C3 C2 O2 C11 3.7(2)
C1 C2 O2 C11 -175.88(12)
C12 C11 O2 C2 -173.92(13)
